data_4515818
loop_
_publ_author_name
'Huang, Jian-Qiang'
'Liu, Wei'
'Zheng, Bao-Hui'
'Liu, Xiu Yan'
'Yang, Zhen'
'Ding, Chang-Hua'
'Li, Hao'
'Peng, Qian'
'Hou, Xue-Long'

_publ_section_title
;
 Pd-Catalyzed Asymmetric Cyclopropanation Reaction of Acyclic Amides with
 Allyl and Polyenyl Carbonates. Experimental and Computational Studies for
 the Origin of Cyclopropane Formation
;
_journal_issue 3
_journal_name_full 'ACS Catalysis'
_journal_page_first 1964
_journal_paper_doi 10.1021/acscatal.7b03744
_journal_volume 8
_journal_year 2018
_chemical_absolute_configuration ad
_chemical_formula_sum 'C23 H21.5 F6 N3.5 P Pd'
_chemical_formula_weight 598.31
_space_group_IT_number 19
_space_group_name_Hall 'P 2ac 2ab'
_space_group_name_H-M_alt 'P 21 21 21'
_symmetry_cell_setting orthorhombic
_symmetry_space_group_name_H-M 'P 21 21 21'
_atom_sites_solution_hydrogens geom
_atom_sites_solution_primary direct
_atom_sites_solution_secondary difmap
_audit_creation_method SHELXL-97
_cell_angle_alpha 90.00
_cell_angle_beta 90.00
_cell_angle_gamma 90.00
_cell_formula_units_Z 8
_cell_length_a 11.993(3)
_cell_length_b 17.981(4)
_cell_length_c 22.586(5)
_cell_measurement_reflns_used 5668
_cell_measurement_temperature 293(2)
_cell_measurement_theta_max 46.566
_cell_measurement_theta_min 4.463
_cell_volume 4871(2)
_computing_cell_refinement 'Bruker SMART'
_computing_data_collection 'Bruker SMART'
_computing_data_reduction 'Bruker SHELXTL'
_computing_molecular_graphics 'Bruker SHELXTL'
_computing_publication_material 'Bruker SHELXTL'
_computing_structure_refinement 'SHELXL-97 (Sheldrick, 1997)'
_computing_structure_solution 'SHELXS-97 (Sheldrick, 1990)'
_diffrn_ambient_temperature 293(2)
_diffrn_measured_fraction_theta_full 1.000
_diffrn_measured_fraction_theta_max 1.000
_diffrn_measurement_device_type 'CCD area detector'
_diffrn_measurement_method 'phi and omega scans'
_diffrn_radiation_monochromator graphite
_diffrn_radiation_source 'fine-focus sealed tube'
_diffrn_radiation_type MoK\a
_diffrn_radiation_wavelength 0.71073
_diffrn_reflns_av_R_equivalents 0.0784
_diffrn_reflns_av_sigmaI/netI 0.0782
_diffrn_reflns_limit_h_max 14
_diffrn_reflns_limit_h_min -14
_diffrn_reflns_limit_k_max 15
_diffrn_reflns_limit_k_min -21
_diffrn_reflns_limit_l_max 27
_diffrn_reflns_limit_l_min -25
_diffrn_reflns_number 27301
_diffrn_reflns_theta_full 25.50
_diffrn_reflns_theta_max 25.50
_diffrn_reflns_theta_min 1.45
_exptl_absorpt_coefficient_mu 0.891
_exptl_absorpt_correction_T_max 1.00000
_exptl_absorpt_correction_T_min 0.10757
_exptl_absorpt_correction_type empirical
_exptl_absorpt_process_details sadabs
_exptl_crystal_colour yellow
_exptl_crystal_density_diffrn 1.632
_exptl_crystal_density_method 'not measured'
_exptl_crystal_description prismatic
_exptl_crystal_F_000 2392
_exptl_crystal_size_max 0.287
_exptl_crystal_size_mid 0.211
_exptl_crystal_size_min 0.145
_refine_diff_density_max 1.618
_refine_diff_density_min -0.899
_refine_diff_density_rms 0.152
_refine_ls_abs_structure_details 'Flack H D (1983), Acta Cryst. A39, 876-881'
_refine_ls_abs_structure_Flack 0.02(5)
_refine_ls_extinction_method none
_refine_ls_goodness_of_fit_ref 1.051
_refine_ls_hydrogen_treatment constr
_refine_ls_matrix_type full
_refine_ls_number_parameters 625
_refine_ls_number_reflns 9072
_refine_ls_number_restraints 1
_refine_ls_restrained_S_all 1.052
_refine_ls_R_factor_all 0.0973
_refine_ls_R_factor_gt 0.0599
_refine_ls_shift/su_max 0.001
_refine_ls_shift/su_mean 0.000
_refine_ls_structure_factor_coef Fsqd
_refine_ls_weighting_details 'calc w=1/[\s^2^(Fo^2^)+(0.0885P)^2^+0.0000P] where P=(Fo^2^+2Fc^2^)/3'
_refine_ls_weighting_scheme calc
_refine_ls_wR_factor_gt 0.1402
_refine_ls_wR_factor_ref 0.1691
_reflns_number_gt 6130
_reflns_number_total 9072
_reflns_threshold_expression >2sigma(I)
_cod_data_source_file cs7b03744_si_005.cif
_cod_data_source_block cd212616
_cod_depositor_comments
;
The following automatic conversions were performed:

data item '_symmetry_cell_setting' value 'Orthorhombic' was changed
to 'orthorhombic' in accordance with the
/home/data/users/saulius/crontab/automatic-downloads/current/ACS/lib/dictionaries/cif_core.dic
dictionary named 'cif_core.dic' version 2.4.2 last updated on
2011-04-26.

Automatic conversion script
Id: cif_fix_values 6909 2019-04-08 15:41:33Z antanas 
;
_cod_original_sg_symbol_H-M P2(1)2(1)2(1)
_cod_original_formula_sum 'C23 H21.50 F6 N3.50 P Pd'
_cod_database_code 4515818

loop_
_symmetry_equiv_pos_as_xyz
'x, y, z'
'-x+1/2, -y, z+1/2'
'-x, y+1/2, -z+1/2'
'x+1/2, -y+1/2, -z'

loop_
_atom_site_label
_atom_site_type_symbol
_atom_site_fract_x
_atom_site_fract_y
_atom_site_fract_z
_atom_site_U_iso_or_equiv
_atom_site_adp_type
_atom_site_occupancy
_atom_site_symmetry_multiplicity
_atom_site_calc_flag
_atom_site_refinement_flags
Pd1 Pd 0.89818(5) 0.34594(3) 0.75270(3) 0.0556(2) Uani 1 1 d .
Pd2 Pd 0.62655(4) -0.00470(3) 0.75801(3) 0.05239(19) Uani 1 1 d .
P1 P 0.8851(3) 0.75701(18) 0.93047(12) 0.0819(8) Uani 1 1 d .
P2 P 0.5929(3) 0.59273(18) 0.56673(13) 0.0815(8) Uani 1 1 d .
F1 F 0.8826(11) 0.6739(5) 0.9159(5) 0.190(5) Uani 1 1 d .
F2 F 0.8902(8) 0.8424(4) 0.9411(4) 0.143(3) Uani 1 1 d .
F3 F 0.9244(10) 0.7462(7) 0.9953(4) 0.187(4) Uani 1 1 d .
F4 F 0.8433(8) 0.7707(6) 0.8643(4) 0.164(4) Uani 1 1 d .
F5 F 1.0069(6) 0.7598(4) 0.9057(4) 0.131(3) Uani 1 1 d .
F6 F 0.7636(8) 0.7523(7) 0.9543(5) 0.180(5) Uani 1 1 d .
F7 F 0.6312(9) 0.5897(7) 0.6324(4) 0.192(5) Uani 1 1 d .
F8 F 0.5572(9) 0.5979(6) 0.5007(4) 0.174(4) Uani 1 1 d .
F9 F 0.7124(7) 0.6142(7) 0.5453(4) 0.165(4) Uani 1 1 d .
F10 F 0.4737(6) 0.5765(5) 0.5906(4) 0.138(3) Uani 1 1 d .
F11 F 0.6140(9) 0.5088(5) 0.5624(5) 0.189(5) Uani 1 1 d .
F12 F 0.5698(9) 0.6780(5) 0.5743(5) 0.180(5) Uani 1 1 d .
N1 N 0.8454(5) 0.2869(3) 0.8288(3) 0.0510(16) Uani 1 1 d .
N2 N 0.6990(5) 0.2573(4) 0.7659(3) 0.0518(17) Uani 1 1 d .
N3 N 0.6904(7) 0.2948(4) 0.6761(3) 0.0568(18) Uani 1 1 d .
N4 N 0.6723(5) 0.0531(4) 0.6794(3) 0.0479(16) Uani 1 1 d .
N5 N 0.8207(5) 0.0865(3) 0.7396(3) 0.0436(14) Uani 1 1 d .
N6 N 0.8347(6) 0.0535(4) 0.8304(3) 0.0524(17) Uani 1 1 d .
N7 N 0.4796(14) -0.0204(10) 0.4884(7) 0.164(7) Uani 1 1 d .
C1 C 0.8970(8) 0.2868(5) 0.8817(4) 0.063(2) Uani 1 1 d .
H1 H 0.9653 0.3109 0.8855 0.076 Uiso 1 1 calc R
C2 C 0.8505(9) 0.2513(5) 0.9310(4) 0.074(3) Uani 1 1 d .
H2 H 0.8881 0.2511 0.9670 0.089 Uiso 1 1 calc R
C3 C 0.7503(9) 0.2173(6) 0.9258(5) 0.079(3) Uani 1 1 d .
H3 H 0.7177 0.1946 0.9585 0.095 Uiso 1 1 calc R
C4 C 0.6954(8) 0.2166(5) 0.8703(4) 0.061(2) Uani 1 1 d .
H4 H 0.6268 0.1933 0.8655 0.073 Uiso 1 1 calc R
C5 C 0.7465(7) 0.2510(5) 0.8245(4) 0.052(2) Uani 1 1 d .
C6 C 0.7545(6) 0.2976(5) 0.7236(4) 0.0464(19) Uani 1 1 d .
C7 C 0.5949(8) 0.2537(5) 0.6860(4) 0.062(2) Uani 1 1 d .
C8 C 0.5971(6) 0.2298(4) 0.7448(4) 0.0510(18) Uani 1 1 d .
C9 C 0.5115(6) 0.1884(5) 0.7681(5) 0.065(3) Uani 1 1 d .
H9 H 0.5136 0.1696 0.8064 0.078 Uiso 1 1 calc R
C10 C 0.4237(8) 0.1769(6) 0.7314(6) 0.086(3) Uani 1 1 d .
H10 H 0.3628 0.1515 0.7469 0.104 Uiso 1 1 calc R
C11 C 0.4167(8) 0.1997(6) 0.6729(6) 0.085(3) Uani 1 1 d .
H11 H 0.3541 0.1887 0.6503 0.102 Uiso 1 1 calc R
C12 C 0.5050(8) 0.2391(5) 0.6491(4) 0.069(3) Uani 1 1 d .
H12 H 0.5042 0.2552 0.6100 0.083 Uiso 1 1 calc R
C13 C 0.7200(9) 0.3325(5) 0.6186(4) 0.071(3) Uani 1 1 d .
H13A H 0.7003 0.3842 0.6208 0.107 Uiso 1 1 calc R
H13B H 0.6798 0.3095 0.5867 0.107 Uiso 1 1 calc R
H13C H 0.7986 0.3279 0.6116 0.107 Uiso 1 1 calc R
C14 C 0.9528(9) 0.4176(6) 0.6846(5) 0.084(3) Uani 1 1 d .
H14A H 0.8874 0.4375 0.7000 0.101 Uiso 1 1 calc R
H14B H 0.9578 0.4068 0.6444 0.101 Uiso 1 1 calc R
C15 C 1.0468(10) 0.4034(7) 0.7231(6) 0.087(4) Uani 1 1 d .
H15 H 1.1117 0.3834 0.7071 0.104 Uiso 1 1 calc R
C16 C 1.0430(10) 0.4180(6) 0.7804(5) 0.080(3) Uani 1 1 d .
H16 H 0.9809 0.4439 0.7940 0.096 Uiso 1 1 calc R
C17 C 1.1276(8) 0.3972(6) 0.8251(5) 0.067(2) Uani 1 1 d .
C18 C 1.2141(9) 0.3493(6) 0.8152(6) 0.088(3) Uani 1 1 d .
H18 H 1.2217 0.3275 0.7781 0.106 Uiso 1 1 calc R
C19 C 1.2913(11) 0.3323(8) 0.8594(8) 0.113(5) Uani 1 1 d .
H19 H 1.3504 0.3004 0.8514 0.136 Uiso 1 1 calc R
C20 C 1.2801(13) 0.3617(11) 0.9125(8) 0.129(6) Uani 1 1 d .
H20 H 1.3301 0.3487 0.9422 0.155 Uiso 1 1 calc R
C21 C 1.1965(15) 0.4108(9) 0.9247(7) 0.118(5) Uani 1 1 d .
H21 H 1.1917 0.4325 0.9620 0.142 Uiso 1 1 calc R
C22 C 1.1183(9) 0.4283(6) 0.8813(6) 0.088(3) Uani 1 1 d .
H22 H 1.0601 0.4607 0.8898 0.105 Uiso 1 1 calc R
C23 C 0.6190(7) 0.0516(5) 0.6274(4) 0.065(2) Uani 1 1 d .
H23 H 0.5538 0.0239 0.6242 0.078 Uiso 1 1 calc R
C24 C 0.6572(9) 0.0894(6) 0.5785(4) 0.075(3) Uani 1 1 d .
H24 H 0.6163 0.0896 0.5435 0.090 Uiso 1 1 calc R
C25 C 0.7570(9) 0.1268(5) 0.5823(5) 0.069(3) Uani 1 1 d .
H25 H 0.7857 0.1512 0.5494 0.083 Uiso 1 1 calc R
C26 C 0.8141(8) 0.1278(5) 0.6354(4) 0.061(2) Uani 1 1 d .
H26 H 0.8811 0.1533 0.6393 0.073 Uiso 1 1 calc R
C27 C 0.7678(6) 0.0893(4) 0.6827(4) 0.0415(18) Uani 1 1 d .
C28 C 0.7680(6) 0.0475(4) 0.7829(4) 0.0436(18) Uani 1 1 d .
C29 C 0.9211(6) 0.1168(4) 0.7587(4) 0.0491(19) Uani 1 1 d .
C30 C 0.9282(6) 0.0943(4) 0.8194(4) 0.050(2) Uani 1 1 d .
C31 C 1.0194(8) 0.1118(5) 0.8534(4) 0.064(2) Uani 1 1 d .
H31 H 1.0243 0.0960 0.8925 0.077 Uiso 1 1 calc R
C32 C 1.1029(8) 0.1528(5) 0.8284(5) 0.075(3) Uani 1 1 d .
H32 H 1.1638 0.1674 0.8511 0.090 Uiso 1 1 calc R
C33 C 1.0968(8) 0.1731(5) 0.7679(5) 0.077(3) Uani 1 1 d .
H33 H 1.1571 0.1973 0.7507 0.093 Uiso 1 1 calc R
C34 C 1.0059(7) 0.1583(5) 0.7343(4) 0.063(2) Uani 1 1 d .
H34 H 1.0009 0.1758 0.6956 0.076 Uiso 1 1 calc R
C35 C 0.5799(8) -0.0756(6) 0.8303(5) 0.075(3) Uani 1 1 d .
H35A H 0.6427 -0.0978 0.8138 0.090 Uiso 1 1 calc R
H35B H 0.5795 -0.0625 0.8701 0.090 Uiso 1 1 calc R
C36 C 0.4858(11) -0.0617(7) 0.7949(5) 0.090(4) Uani 1 1 d .
H36 H 0.4242 -0.0394 0.8126 0.108 Uiso 1 1 calc R
C37 C 0.4795(8) -0.0793(5) 0.7353(5) 0.072(3) Uani 1 1 d .
H37 H 0.5370 -0.1077 0.7194 0.086 Uiso 1 1 calc R
C38 C 0.3900(9) -0.0570(5) 0.6953(5) 0.070(3) Uani 1 1 d .
C39 C 0.3034(9) -0.0053(6) 0.7088(5) 0.085(3) Uani 1 1 d .
H39 H 0.3030 0.0168 0.7461 0.103 Uiso 1 1 calc R
C40 C 0.2238(10) 0.0128(8) 0.6709(9) 0.120(5) Uani 1 1 d .
H40 H 0.1701 0.0479 0.6810 0.144 Uiso 1 1 calc R
C41 C 0.2217(13) -0.0223(9) 0.6143(7) 0.114(5) Uani 1 1 d .
H41 H 0.1664 -0.0104 0.5871 0.137 Uiso 1 1 calc R
C42 C 0.3016(12) -0.0736(8) 0.6003(6) 0.096(4) Uani 1 1 d .
H42 H 0.2995 -0.0976 0.5639 0.115 Uiso 1 1 calc R
C43 C 0.3848(9) -0.0897(6) 0.6399(5) 0.081(3) Uani 1 1 d .
H43 H 0.4397 -0.1237 0.6292 0.098 Uiso 1 1 calc R
C44 C 0.8096(9) 0.0188(5) 0.8890(4) 0.071(3) Uani 1 1 d .
H44A H 0.7305 0.0191 0.8955 0.106 Uiso 1 1 calc R
H44B H 0.8459 0.0466 0.9198 0.106 Uiso 1 1 calc R
H44C H 0.8363 -0.0315 0.8893 0.106 Uiso 1 1 calc R
C45 C 0.4223(13) 0.0286(11) 0.4958(6) 0.121(7) Uani 1 1 d D
C46 C 0.3483(14) 0.0919(9) 0.5092(7) 0.141(6) Uani 1 1 d D
H46A H 0.2763 0.0832 0.4920 0.211 Uiso 1 1 calc R
H46B H 0.3796 0.1366 0.4930 0.211 Uiso 1 1 calc R
H46C H 0.3409 0.0971 0.5513 0.211 Uiso 1 1 calc R

loop_
_atom_site_aniso_label
_atom_site_aniso_U_11
_atom_site_aniso_U_22
_atom_site_aniso_U_33
_atom_site_aniso_U_23
_atom_site_aniso_U_13
_atom_site_aniso_U_12
Pd1 0.0588(3) 0.0575(4) 0.0506(4) 0.0015(3) 0.0128(3) -0.0091(3)
Pd2 0.0519(3) 0.0555(4) 0.0498(4) 0.0043(3) 0.0088(3) -0.0053(3)
P1 0.089(2) 0.103(2) 0.0527(16) -0.0196(14) 0.0190(15) -0.0127(16)
P2 0.0764(17) 0.114(2) 0.0543(16) -0.0014(15) 0.0180(14) 0.0051(16)
F1 0.280(13) 0.110(6) 0.180(10) -0.043(6) 0.089(9) -0.056(7)
F2 0.175(8) 0.108(6) 0.148(8) -0.030(5) 0.042(6) 0.008(5)
F3 0.237(11) 0.256(10) 0.066(5) 0.027(6) -0.019(6) 0.009(9)
F4 0.148(7) 0.272(11) 0.074(5) 0.002(6) -0.021(5) -0.034(8)
F5 0.096(5) 0.152(7) 0.145(7) -0.036(5) 0.041(5) -0.001(5)
F6 0.121(7) 0.256(11) 0.164(10) -0.052(9) 0.073(7) -0.057(7)
F7 0.171(9) 0.339(15) 0.066(5) 0.022(7) -0.010(6) -0.025(10)
F8 0.182(9) 0.268(12) 0.072(6) 0.009(6) -0.034(6) -0.045(8)
F9 0.107(6) 0.283(12) 0.104(7) 0.019(7) 0.033(5) -0.005(7)
F10 0.098(5) 0.139(6) 0.176(9) 0.011(6) 0.055(6) -0.011(5)
F11 0.242(12) 0.111(6) 0.213(11) 0.011(7) 0.088(10) 0.066(7)
F12 0.223(11) 0.127(7) 0.189(10) -0.018(7) 0.096(9) -0.022(7)
N1 0.054(4) 0.052(4) 0.047(4) 0.001(3) 0.002(3) -0.004(3)
N2 0.042(3) 0.062(4) 0.051(4) 0.000(3) 0.003(3) -0.003(3)
N3 0.080(5) 0.054(4) 0.037(4) 0.000(3) 0.007(4) -0.004(4)
N4 0.038(3) 0.063(4) 0.043(4) -0.005(3) 0.001(3) 0.005(3)
N5 0.041(3) 0.047(3) 0.042(4) 0.001(3) 0.006(3) 0.001(2)
N6 0.061(4) 0.056(4) 0.041(4) 0.004(3) 0.001(3) 0.000(3)
N7 0.135(13) 0.209(17) 0.149(14) -0.093(12) 0.049(10) -0.057(11)
C1 0.070(6) 0.068(6) 0.051(5) 0.005(4) -0.001(5) -0.019(5)
C2 0.099(8) 0.076(6) 0.046(6) 0.010(5) -0.006(5) -0.020(6)
C3 0.091(8) 0.102(8) 0.044(6) 0.023(5) 0.006(5) -0.013(6)
C4 0.064(5) 0.069(6) 0.049(6) 0.007(4) 0.008(4) -0.015(4)
C5 0.048(5) 0.058(5) 0.050(5) -0.010(4) 0.003(4) -0.004(4)
C6 0.039(4) 0.054(5) 0.046(5) -0.004(4) 0.011(3) 0.004(3)
C7 0.073(6) 0.063(6) 0.049(5) -0.009(4) -0.008(5) 0.008(5)
C8 0.054(4) 0.045(4) 0.054(5) -0.003(4) 0.005(5) 0.005(3)
C9 0.045(5) 0.070(6) 0.080(7) -0.003(5) 0.005(4) -0.008(4)
C10 0.059(6) 0.092(8) 0.108(10) 0.007(7) -0.009(6) -0.015(5)
C11 0.051(6) 0.092(8) 0.112(10) -0.017(7) -0.023(6) 0.003(6)
C12 0.074(7) 0.081(7) 0.053(6) -0.017(5) -0.014(5) 0.001(5)
C13 0.091(7) 0.069(7) 0.054(6) 0.005(5) 0.000(5) 0.003(5)
C14 0.075(7) 0.103(8) 0.075(8) 0.027(6) 0.023(6) -0.036(6)
C15 0.062(7) 0.120(10) 0.077(8) -0.002(7) 0.027(6) -0.044(6)
C16 0.082(8) 0.076(7) 0.080(9) -0.003(6) 0.026(6) -0.034(6)
C17 0.057(6) 0.080(6) 0.064(6) 0.002(5) 0.010(5) -0.021(5)
C18 0.071(7) 0.091(8) 0.104(10) -0.001(7) 0.017(7) -0.019(7)
C19 0.076(8) 0.123(12) 0.140(14) 0.050(11) 0.003(9) -0.010(8)
C20 0.098(11) 0.197(18) 0.094(12) 0.054(13) -0.005(9) -0.040(12)
C21 0.125(12) 0.161(15) 0.068(9) 0.003(9) -0.002(9) -0.043(11)
C22 0.070(7) 0.093(8) 0.100(9) -0.012(7) 0.020(7) -0.030(6)
C23 0.055(5) 0.081(6) 0.060(6) 0.005(5) -0.010(5) -0.021(5)
C24 0.081(7) 0.100(8) 0.044(6) 0.015(5) -0.004(5) -0.002(6)
C25 0.085(7) 0.072(6) 0.051(6) 0.014(5) 0.003(5) -0.012(5)
C26 0.064(6) 0.067(6) 0.050(6) 0.010(4) 0.004(4) -0.013(4)
C27 0.033(4) 0.048(4) 0.044(5) -0.002(4) 0.007(3) 0.005(3)
C28 0.046(4) 0.046(4) 0.038(5) -0.003(3) 0.004(3) 0.004(3)
C29 0.048(4) 0.052(4) 0.047(5) 0.000(4) -0.001(4) 0.009(3)
C30 0.044(5) 0.048(5) 0.058(5) -0.002(4) -0.001(4) 0.011(4)
C31 0.066(6) 0.070(6) 0.057(6) -0.002(5) -0.010(5) 0.005(5)
C32 0.052(5) 0.079(6) 0.093(8) -0.009(6) -0.019(5) 0.001(5)
C33 0.068(6) 0.081(7) 0.084(8) 0.003(5) 0.009(6) -0.031(5)
C34 0.061(5) 0.068(5) 0.059(6) 0.000(5) 0.001(4) 0.000(4)
C35 0.065(6) 0.099(8) 0.060(6) 0.026(5) 0.001(5) -0.016(5)
C36 0.097(9) 0.092(8) 0.081(9) 0.003(7) 0.029(7) -0.036(7)
C37 0.063(6) 0.077(6) 0.075(8) -0.007(5) 0.021(5) -0.036(5)
C38 0.074(7) 0.065(6) 0.071(7) 0.004(5) 0.000(6) -0.029(5)
C39 0.074(7) 0.085(8) 0.097(9) -0.020(7) 0.016(6) -0.020(6)
C40 0.063(8) 0.116(11) 0.182(18) 0.017(12) 0.006(9) 0.004(7)
C41 0.098(10) 0.152(15) 0.094(11) 0.027(10) -0.019(8) -0.037(10)
C42 0.094(9) 0.114(10) 0.079(9) 0.002(7) -0.002(8) -0.041(8)
C43 0.080(7) 0.078(7) 0.086(8) -0.008(6) 0.022(7) -0.029(6)
C44 0.083(6) 0.093(7) 0.037(5) 0.014(5) 0.005(4) 0.004(5)
C45 0.114(13) 0.20(2) 0.050(7) -0.028(9) 0.021(8) -0.073(12)
C46 0.145(15) 0.186(17) 0.091(11) 0.060(11) -0.006(10) -0.035(13)

loop_
_atom_type_symbol
_atom_type_description
_atom_type_scat_dispersion_real
_atom_type_scat_dispersion_imag
_atom_type_scat_source
C C 0.0033 0.0016 'International Tables Vol C Tables 4.2.6.8 and 6.1.1.4'
H H 0.0000 0.0000 'International Tables Vol C Tables 4.2.6.8 and 6.1.1.4'
N N 0.0061 0.0033 'International Tables Vol C Tables 4.2.6.8 and 6.1.1.4'
F F 0.0171 0.0103 'International Tables Vol C Tables 4.2.6.8 and 6.1.1.4'
P P 0.1023 0.0942 'International Tables Vol C Tables 4.2.6.8 and 6.1.1.4'
Pd Pd -0.9988 1.0072 'International Tables Vol C Tables 4.2.6.8 and 6.1.1.4'

loop_
_geom_angle_atom_site_label_1
_geom_angle_atom_site_label_2
_geom_angle_atom_site_label_3
_geom_angle
C6 Pd1 C14 106.7(4)
C6 Pd1 N1 78.2(3)
C14 Pd1 N1 172.1(4)
C6 Pd1 C15 143.1(4)
C14 Pd1 C15 39.5(4)
N1 Pd1 C15 137.4(4)
C6 Pd1 C16 170.1(4)
C14 Pd1 C16 67.2(4)
N1 Pd1 C16 107.0(3)
C15 Pd1 C16 34.7(4)
C28 Pd2 N4 77.8(3)
C28 Pd2 C35 106.4(4)
N4 Pd2 C35 172.7(4)
C28 Pd2 C36 140.8(4)
N4 Pd2 C36 139.5(4)
C35 Pd2 C36 38.3(4)
C28 Pd2 C37 171.3(4)
N4 Pd2 C37 107.4(3)
C35 Pd2 C37 67.6(4)
C36 Pd2 C37 36.4(4)
F1 P1 F3 95.0(7)
F1 P1 F2 176.4(5)
F3 P1 F2 88.0(7)
F1 P1 F6 90.1(6)
F3 P1 F6 87.2(6)
F2 P1 F6 92.1(6)
F1 P1 F5 88.5(5)
F3 P1 F5 93.3(6)
F2 P1 F5 89.3(5)
F6 P1 F5 178.6(6)
F1 P1 F4 86.8(6)
F3 P1 F4 178.1(7)
F2 P1 F4 90.3(6)
F6 P1 F4 92.1(6)
F5 P1 F4 87.4(5)
F11 P2 F7 88.7(7)
F11 P2 F8 92.5(7)
F7 P2 F8 178.2(6)
F11 P2 F10 89.4(5)
F7 P2 F10 86.2(6)
F8 P2 F10 95.2(6)
F11 P2 F9 94.2(6)
F7 P2 F9 91.9(6)
F8 P2 F9 86.6(6)
F10 P2 F9 175.9(6)
F11 P2 F12 177.2(6)
F7 P2 F12 89.0(7)
F8 P2 F12 89.9(7)
F10 P2 F12 89.0(5)
F9 P2 F12 87.4(6)
C1 N1 C5 117.8(7)
C1 N1 Pd1 125.8(6)
C5 N1 Pd1 116.2(6)
C6 N2 C8 111.8(7)
C6 N2 C5 119.3(6)
C8 N2 C5 128.9(7)
C6 N3 C7 111.8(7)
C6 N3 C13 123.1(8)
C7 N3 C13 125.1(8)
C27 N4 C23 118.3(7)
C27 N4 Pd2 114.7(5)
C23 N4 Pd2 126.8(6)
C28 N5 C29 112.4(7)
C28 N5 C27 117.2(6)
C29 N5 C27 130.4(7)
C28 N6 C30 112.8(7)
C28 N6 C44 123.6(7)
C30 N6 C44 123.5(7)
N1 C1 C2 121.6(8)
N1 C1 H1 119.2
C2 C1 H1 119.2
C3 C2 C1 119.4(9)
C3 C2 H2 120.3
C1 C2 H2 120.3
C2 C3 C4 119.5(9)
C2 C3 H3 120.2
C4 C3 H3 120.2
C5 C4 C3 117.6(9)
C5 C4 H4 121.2
C3 C4 H4 121.2
C4 C5 N1 124.0(8)
C4 C5 N2 123.9(8)
N1 C5 N2 112.0(7)
N3 C6 N2 105.3(7)
N3 C6 Pd1 140.4(6)
N2 C6 Pd1 114.2(6)
N3 C7 C12 130.4(9)
N3 C7 C8 107.7(7)
C12 C7 C8 121.8(9)
C9 C8 C7 121.2(8)
C9 C8 N2 135.4(9)
C7 C8 N2 103.4(7)
C10 C9 C8 115.4(10)
C10 C9 H9 122.3
C8 C9 H9 122.3
C9 C10 C11 125.8(10)
C9 C10 H10 117.1
C11 C10 H10 117.1
C10 C11 C12 118.4(10)
C10 C11 H11 120.8
C12 C11 H11 120.8
C11 C12 C7 117.2(10)
C11 C12 H12 121.4
C7 C12 H12 121.4
N3 C13 H13A 109.5
N3 C13 H13B 109.5
H13A C13 H13B 109.5
N3 C13 H13C 109.5
H13A C13 H13C 109.5
H13B C13 H13C 109.5
C15 C14 Pd1 72.3(6)
C15 C14 H14A 120.0
Pd1 C14 H14A 72.6
C15 C14 H14B 120.0
Pd1 C14 H14B 127.1
H14A C14 H14B 120.0
C16 C15 C14 121.8(13)
C16 C15 Pd1 76.3(7)
C14 C15 Pd1 68.2(5)
C16 C15 H15 119.1
C14 C15 H15 119.1
Pd1 C15 H15 128.6
C15 C16 C17 126.4(13)
C15 C16 Pd1 68.9(8)
C17 C16 Pd1 124.9(7)
C15 C16 H16 116.8
C17 C16 H16 116.8
Pd1 C16 H16 76.3
C18 C17 C22 117.6(11)
C18 C17 C16 124.7(11)
C22 C17 C16 117.7(11)
C17 C18 C19 121.6(14)
C17 C18 H18 119.2
C19 C18 H18 119.2
C20 C19 C18 119.8(16)
C20 C19 H19 120.1
C18 C19 H19 120.1
C19 C20 C21 121.2(17)
C19 C20 H20 119.4
C21 C20 H20 119.4
C20 C21 C22 119.9(15)
C20 C21 H21 120.1
C22 C21 H21 120.1
C17 C22 C21 119.8(13)
C17 C22 H22 120.1
C21 C22 H22 120.1
N4 C23 C24 122.4(8)
N4 C23 H23 118.8
C24 C23 H23 118.8
C23 C24 C25 118.8(9)
C23 C24 H24 120.6
C25 C24 H24 120.6
C24 C25 C26 119.5(9)
C24 C25 H25 120.3
C26 C25 H25 120.3
C25 C26 C27 117.6(8)
C25 C26 H26 121.2
C27 C26 H26 121.2
N4 C27 C26 123.4(8)
N4 C27 N5 114.6(7)
C26 C27 N5 122.0(7)
N6 C28 N5 104.8(7)
N6 C28 Pd2 139.6(6)
N5 C28 Pd2 115.4(5)
C34 C29 N5 136.6(8)
C34 C29 C30 119.6(8)
N5 C29 C30 103.8(7)
N6 C30 C31 132.6(9)
N6 C30 C29 106.1(7)
C31 C30 C29 121.2(8)
C32 C31 C30 118.4(9)
C32 C31 H31 120.8
C30 C31 H31 120.8
C31 C32 C33 120.0(9)
C31 C32 H32 120.0
C33 C32 H32 120.0
C34 C33 C32 122.2(9)
C34 C33 H33 118.9
C32 C33 H33 118.9
C33 C34 C29 118.3(9)
C33 C34 H34 120.8
C29 C34 H34 120.8
C36 C35 Pd2 70.8(6)
C36 C35 H35A 120.0
Pd2 C35 H35A 74.9
C36 C35 H35B 120.0
Pd2 C35 H35B 126.0
H35A C35 H35B 120.0
C37 C36 C35 123.7(12)
C37 C36 Pd2 76.9(6)
C35 C36 Pd2 70.9(6)
C37 C36 H36 118.1
C35 C36 H36 118.1
Pd2 C36 H36 125.9
C36 C37 C38 125.4(11)
C36 C37 Pd2 66.6(6)
C38 C37 Pd2 123.2(6)
C36 C37 H37 117.3
C38 C37 H37 117.3
Pd2 C37 H37 80.5
C43 C38 C39 116.0(11)
C43 C38 C37 118.5(11)
C39 C38 C37 125.5(10)
C40 C39 C38 123.1(13)
C40 C39 H39 118.4
C38 C39 H39 118.4
C39 C40 C41 118.9(13)
C39 C40 H40 120.5
C41 C40 H40 120.5
C42 C41 C40 119.6(13)
C42 C41 H41 120.2
C40 C41 H41 120.2
C41 C42 C43 120.1(14)
C41 C42 H42 119.9
C43 C42 H42 119.9
C42 C43 C38 122.2(12)
C42 C43 H43 118.9
C38 C43 H43 118.9
N6 C44 H44A 109.5
N6 C44 H44B 109.5
H44A C44 H44B 109.5
N6 C44 H44C 109.5
H44A C44 H44C 109.5
H44B C44 H44C 109.5
N7 C45 C46 176.7(18)
C45 C46 H46A 109.5
C45 C46 H46B 109.5
H46A C46 H46B 109.5
C45 C46 H46C 109.5
H46A C46 H46C 109.5
H46B C46 H46C 109.5

loop_
_geom_bond_atom_site_label_1
_geom_bond_atom_site_label_2
_geom_bond_distance
Pd1 C6 2.039(8)
Pd1 C14 2.111(9)
Pd1 N1 2.117(6)
Pd1 C15 2.166(10)
Pd1 C16 2.255(11)
Pd2 C28 2.019(8)
Pd2 N4 2.129(7)
Pd2 C35 2.145(9)
Pd2 C36 2.144(10)
Pd2 C37 2.275(9)
P1 F1 1.530(9)
P1 F3 1.550(9)
P1 F2 1.555(8)
P1 F6 1.556(9)
P1 F5 1.565(7)
P1 F4 1.595(8)
P2 F11 1.533(9)
P2 F7 1.553(9)
P2 F8 1.554(9)
P2 F10 1.556(8)
P2 F9 1.561(9)
P2 F12 1.567(9)
N1 C1 1.345(11)
N1 C5 1.355(10)
N2 C6 1.373(10)
N2 C8 1.403(9)
N2 C5 1.443(11)
N3 C6 1.321(10)
N3 C7 1.382(12)
N3 C13 1.507(11)
N4 C27 1.319(10)
N4 C23 1.337(10)
N5 C28 1.360(10)
N5 C29 1.390(10)
N5 C27 1.435(10)
N6 C28 1.342(10)
N6 C30 1.362(11)
N6 C44 1.494(10)
N7 C45 1.13(2)
C1 C2 1.401(12)
C1 H1 0.9300
C2 C3 1.353(14)
C2 H2 0.9300
C3 C4 1.417(13)
C3 H3 0.9300
C4 C5 1.352(12)
C4 H4 0.9300
C7 C12 1.387(12)
C7 C8 1.396(12)
C8 C9 1.372(11)
C9 C10 1.356(13)
C9 H9 0.9300
C10 C11 1.384(16)
C10 H10 0.9300
C11 C12 1.384(14)
C11 H11 0.9300
C12 H12 0.9300
C13 H13A 0.9600
C13 H13B 0.9600
C13 H13C 0.9600
C14 C15 1.447(17)
C14 H14A 0.9300
C14 H14B 0.9300
C15 C16 1.322(14)
C15 H15 0.9300
C16 C17 1.478(15)
C16 H16 0.9300
C17 C18 1.366(14)
C17 C22 1.392(15)
C18 C19 1.395(18)
C18 H18 0.9300
C19 C20 1.32(2)
C19 H19 0.9300
C20 C21 1.36(2)
C20 H20 0.9300
C21 C22 1.394(19)
C21 H21 0.9300
C22 H22 0.9300
C23 C24 1.376(13)
C23 H23 0.9300
C24 C25 1.375(14)
C24 H24 0.9300
C25 C26 1.381(13)
C25 H25 0.9300
C26 C27 1.389(11)
C26 H26 0.9300
C29 C34 1.377(11)
C29 C30 1.431(12)
C30 C31 1.373(12)
C31 C32 1.366(13)
C31 H31 0.9300
C32 C33 1.416(14)
C32 H32 0.9300
C33 C34 1.355(12)
C33 H33 0.9300
C34 H34 0.9300
C35 C36 1.405(16)
C35 H35A 0.9300
C35 H35B 0.9300
C36 C37 1.387(14)
C36 H36 0.9300
C37 C38 1.459(14)
C37 H37 0.9300
C38 C43 1.382(14)
C38 C39 1.428(15)
C39 C40 1.323(18)
C39 H39 0.9300
C40 C41 1.43(2)
C40 H40 0.9300
C41 C42 1.366(19)
C41 H41 0.9300
C42 C43 1.371(17)
C42 H42 0.9300
C43 H43 0.9300
C44 H44A 0.9600
C44 H44B 0.9600
C44 H44C 0.9600
C45 C46 1.475(15)
C46 H46A 0.9600
C46 H46B 0.9600
C46 H46C 0.9600

loop_
_geom_torsion_atom_site_label_1
_geom_torsion_atom_site_label_2
_geom_torsion_atom_site_label_3
_geom_torsion_atom_site_label_4
_geom_torsion
C6 Pd1 N1 C1 -178.0(7)
C14 Pd1 N1 C1 -49(3)
C15 Pd1 N1 C1 13.8(10)
C16 Pd1 N1 C1 -6.6(8)
C6 Pd1 N1 C5 -3.3(6)
C14 Pd1 N1 C5 126(3)
C15 Pd1 N1 C5 -171.5(7)
C16 Pd1 N1 C5 168.1(6)
C28 Pd2 N4 C27 3.7(5)
C35 Pd2 N4 C27 -122(2)
C36 Pd2 N4 C27 169.5(7)
C37 Pd2 N4 C27 -169.2(6)
C28 Pd2 N4 C23 178.4(8)
C35 Pd2 N4 C23 52(3)
C36 Pd2 N4 C23 -15.8(10)
C37 Pd2 N4 C23 5.5(8)
C5 N1 C1 C2 -0.4(13)
Pd1 N1 C1 C2 174.2(7)
N1 C1 C2 C3 -1.1(15)
C1 C2 C3 C4 1.5(16)
C2 C3 C4 C5 -0.5(16)
C3 C4 C5 N1 -1.1(14)
C3 C4 C5 N2 -177.6(9)
C1 N1 C5 C4 1.5(13)
Pd1 N1 C5 C4 -173.6(7)
C1 N1 C5 N2 178.4(7)
Pd1 N1 C5 N2 3.3(9)
C6 N2 C5 C4 175.8(8)
C8 N2 C5 C4 -1.2(13)
C6 N2 C5 N1 -1.1(11)
C8 N2 C5 N1 -178.0(7)
C7 N3 C6 N2 -0.2(9)
C13 N3 C6 N2 179.7(7)
C7 N3 C6 Pd1 -175.6(7)
C13 N3 C6 Pd1 4.3(14)
C8 N2 C6 N3 -1.0(9)
C5 N2 C6 N3 -178.5(7)
C8 N2 C6 Pd1 175.8(4)
C5 N2 C6 Pd1 -1.7(9)
C14 Pd1 C6 N3 4.1(10)
N1 Pd1 C6 N3 177.7(10)
C15 Pd1 C6 N3 -15.7(13)
C16 Pd1 C6 N3 55(2)
C14 Pd1 C6 N2 -171.1(6)
N1 Pd1 C6 N2 2.5(5)
C15 Pd1 C6 N2 169.2(7)
C16 Pd1 C6 N2 -120(2)
C6 N3 C7 C12 177.7(9)
C13 N3 C7 C12 -2.3(15)
C6 N3 C7 C8 1.3(10)
C13 N3 C7 C8 -178.6(7)
N3 C7 C8 C9 178.9(7)
C12 C7 C8 C9 2.2(13)
N3 C7 C8 N2 -1.8(8)
C12 C7 C8 N2 -178.5(8)
C6 N2 C8 C9 -179.1(9)
C5 N2 C8 C9 -1.9(14)
C6 N2 C8 C7 1.8(8)
C5 N2 C8 C7 178.9(8)
C7 C8 C9 C10 -3.8(12)
N2 C8 C9 C10 177.2(8)
C8 C9 C10 C11 3.6(16)
C9 C10 C11 C12 -1.5(18)
C10 C11 C12 C7 -0.5(16)
N3 C7 C12 C11 -175.8(9)
C8 C7 C12 C11 0.1(14)
C6 Pd1 C14 C15 -161.4(7)
N1 Pd1 C14 C15 71(3)
C16 Pd1 C14 C15 26.9(8)
Pd1 C14 C15 C16 -56.8(11)
C6 Pd1 C15 C16 163.5(7)
C14 Pd1 C15 C16 133.0(13)
N1 Pd1 C15 C16 -36.0(12)
C6 Pd1 C15 C14 30.6(11)
N1 Pd1 C15 C14 -169.0(6)
C16 Pd1 C15 C14 -133.0(13)
C14 C15 C16 C17 171.7(9)
Pd1 C15 C16 C17 118.6(11)
C14 C15 C16 Pd1 53.1(10)
C6 Pd1 C16 C15 -84(2)
C14 Pd1 C16 C15 -30.3(9)
N1 Pd1 C16 C15 155.4(8)
C6 Pd1 C16 C17 155.7(17)
C14 Pd1 C16 C17 -150.8(11)
N1 Pd1 C16 C17 34.9(10)
C15 Pd1 C16 C17 -120.4(15)
C15 C16 C17 C18 -11.0(18)
Pd1 C16 C17 C18 77.3(12)
C15 C16 C17 C22 169.2(11)
Pd1 C16 C17 C22 -102.5(11)
C22 C17 C18 C19 -0.5(15)
C16 C17 C18 C19 179.8(10)
C17 C18 C19 C20 1(2)
C18 C19 C20 C21 -2(2)
C19 C20 C21 C22 3(2)
C18 C17 C22 C21 0.7(15)
C16 C17 C22 C21 -179.6(10)
C20 C21 C22 C17 -2(2)
C27 N4 C23 C24 -3.5(14)
Pd2 N4 C23 C24 -178.0(7)
N4 C23 C24 C25 3.7(16)
C23 C24 C25 C26 -2.3(16)
C24 C25 C26 C27 1.0(14)
C23 N4 C27 C26 2.1(12)
Pd2 N4 C27 C26 177.3(6)
C23 N4 C27 N5 -178.4(7)
Pd2 N4 C27 N5 -3.3(8)
C25 C26 C27 N4 -0.9(13)
C25 C26 C27 N5 179.7(8)
C28 N5 C27 N4 0.4(10)
C29 N5 C27 N4 179.0(7)
C28 N5 C27 C26 179.8(7)
C29 N5 C27 C26 -1.6(12)
C30 N6 C28 N5 -0.3(9)
C44 N6 C28 N5 180.0(7)
C30 N6 C28 Pd2 174.9(6)
C44 N6 C28 Pd2 -4.8(14)
C29 N5 C28 N6 0.7(8)
C27 N5 C28 N6 179.6(6)
C29 N5 C28 Pd2 -175.9(5)
C27 N5 C28 Pd2 2.9(8)
N4 Pd2 C28 N6 -178.4(9)
C35 Pd2 C28 N6 -4.6(10)
C36 Pd2 C28 N6 16.2(12)
C37 Pd2 C28 N6 -50(3)
N4 Pd2 C28 N5 -3.5(5)
C35 Pd2 C28 N5 170.3(6)
C36 Pd2 C28 N5 -168.8(7)
C37 Pd2 C28 N5 125(2)
C28 N5 C29 C34 178.5(9)
C27 N5 C29 C34 -0.1(14)
C28 N5 C29 C30 -0.8(8)
C27 N5 C29 C30 -179.4(7)
C28 N6 C30 C31 -176.8(9)
C44 N6 C30 C31 2.9(14)
C28 N6 C30 C29 -0.1(9)
C44 N6 C30 C29 179.6(7)
C34 C29 C30 N6 -178.9(7)
N5 C29 C30 N6 0.5(8)
C34 C29 C30 C31 -1.7(12)
N5 C29 C30 C31 177.7(7)
N6 C30 C31 C32 177.8(8)
C29 C30 C31 C32 1.5(13)
C30 C31 C32 C33 -3.2(14)
C31 C32 C33 C34 5.4(15)
C32 C33 C34 C29 -5.6(14)
N5 C29 C34 C33 -175.5(8)
C30 C29 C34 C33 3.7(12)
C28 Pd2 C35 C36 158.7(7)
N4 Pd2 C35 C36 -77(3)
C37 Pd2 C35 C36 -28.0(7)
Pd2 C35 C36 C37 58.8(10)
C28 Pd2 C36 C37 -166.6(6)
N4 Pd2 C36 C37 35.8(11)
C35 Pd2 C36 C37 -133.1(12)
C28 Pd2 C36 C35 -33.5(11)
N4 Pd2 C36 C35 168.9(6)
C37 Pd2 C36 C35 133.1(12)
C35 C36 C37 C38 -171.2(9)
Pd2 C36 C37 C38 -115.2(9)
C35 C36 C37 Pd2 -56.1(10)
C28 Pd2 C37 C36 77(3)
N4 Pd2 C37 C36 -156.5(8)
C35 Pd2 C37 C36 29.3(8)
C28 Pd2 C37 C38 -164.9(19)
N4 Pd2 C37 C38 -38.4(9)
C35 Pd2 C37 C38 147.4(10)
C36 Pd2 C37 C38 118.1(13)
C36 C37 C38 C43 -168.6(10)
Pd2 C37 C38 C43 108.1(9)
C36 C37 C38 C39 9.3(16)
Pd2 C37 C38 C39 -74.0(12)
C43 C38 C39 C40 -1.7(16)
C37 C38 C39 C40 -179.7(11)
C38 C39 C40 C41 2(2)
C39 C40 C41 C42 0(2)
C40 C41 C42 C43 -2(2)
C41 C42 C43 C38 1.8(18)
C39 C38 C43 C42 -0.1(14)
C37 C38 C43 C42 178.0(9)
